data_7207931
loop_
_publ_author_name
'Cappelli, Andrea'
'Paolino, Marco'
'Grisci, Giorgio'
'Giuliani, Germano'
'Donati, Alessandro'
'Mendichi, Raniero'
'Boccia, Antonella Caterina'
'Botta, Chiara'
'Mr\'oz, Wojciech'
'Samperi, Filippo'
'Scamporrino, Andrea'
'Giorgi, Gianluca'
'Vomero, Salvatore'

_publ_section_title
;
 Synthesis and characterization of charge-transporting \p-stacked
 polybenzofulvene derivatives
;
_journal_issue 19
_journal_name_full 'Journal of Materials Chemistry'
_journal_page_first 9611
_journal_paper_doi 10.1039/c2jm16790e
_journal_volume 22
_journal_year 2012
_chemical_formula_moiety 'C44 H44 O10'
_chemical_formula_sum 'C44 H44 O10'
_chemical_formula_weight 732.79
_chemical_name_systematic
;
?
;
_space_group_IT_number 60
_symmetry_cell_setting orthorhombic
_symmetry_space_group_name_Hall '-P 2a 2n'
_symmetry_space_group_name_H-M 'P n c a'
_atom_sites_solution_hydrogens geom
_atom_sites_solution_primary direct
_atom_sites_solution_secondary difmap
_audit_creation_method SHELXL-97
_cell_angle_alpha 90.00
_cell_angle_beta 90.00
_cell_angle_gamma 90.00
_cell_formula_units_Z 8
_cell_length_a 19.246(3)
_cell_length_b 23.211(5)
_cell_length_c 17.018(2)
_cell_measurement_reflns_used 1603
_cell_measurement_temperature 293(2)
_cell_measurement_theta_max 29.2031
_cell_measurement_theta_min 2.2869
_cell_volume 7602(2)
_computing_cell_refinement
;
CrysAlisPro, Oxford Diffraction Ltd.,
Version 1.171.33.66 (release 28-04-2010 CrysAlis171 .NET)
(compiled Apr 28 2010,14:27:37)
;
_computing_data_collection
;
CrysAlisPro, Oxford Diffraction Ltd.,
Version 1.171.33.66 (release 28-04-2010 CrysAlis171 .NET)
(compiled Apr 28 2010,14:27:37)
;
_computing_data_reduction
;
CrysAlisPro, Oxford Diffraction Ltd.,
Version 1.171.33.66 (release 28-04-2010 CrysAlis171 .NET)
(compiled Apr 28 2010,14:27:37)
;
_computing_molecular_graphics 'Ortep-3 for Windows (Farrugia, 1997)'
_computing_publication_material 'WinGX publication routines (Farrugia, 1999)'
_computing_structure_refinement 'SHELXL-97 (Sheldrick, 1997)'
_computing_structure_solution 'SHELXS-97 (Sheldrick, 1997)'
_diffrn_ambient_temperature 293(2)
_diffrn_detector_area_resol_mean 16.0827
_diffrn_measured_fraction_theta_full 0.858
_diffrn_measured_fraction_theta_max 0.858
_diffrn_measurement_device_type 'Xcalibur, Sapphire3'
_diffrn_radiation_monochromator graphite
_diffrn_radiation_source 'Enhance (Mo) X-ray Source'
_diffrn_radiation_type MoK\a
_diffrn_radiation_wavelength 0.71073
_diffrn_reflns_av_R_equivalents 0.1977
_diffrn_reflns_av_sigmaI/netI 0.6142
_diffrn_reflns_limit_h_max 12
_diffrn_reflns_limit_h_min -26
_diffrn_reflns_limit_k_max 23
_diffrn_reflns_limit_k_min -29
_diffrn_reflns_limit_l_max 22
_diffrn_reflns_limit_l_min -18
_diffrn_reflns_number 24447
_diffrn_reflns_theta_full 29.27
_diffrn_reflns_theta_max 29.27
_diffrn_reflns_theta_min 2.29
_exptl_absorpt_coefficient_mu 0.090
_exptl_absorpt_correction_T_max 1.00000
_exptl_absorpt_correction_T_min 0.56081
_exptl_absorpt_correction_type multi-scan
_exptl_absorpt_process_details
;
CrysAlisPro, Oxford Diffraction Ltd.,
Version 1.171.33.66 (release 28-04-2010 CrysAlis171 .NET)
(compiled Apr 28 2010,14:27:37)
Empirical absorption correction using spherical harmonics,
implemented in SCALE3 ABSPACK scaling algorithm.
;
_exptl_crystal_density_diffrn 1.280
_exptl_crystal_density_method 'not measured'
_exptl_crystal_description prism
_exptl_crystal_F_000 3104
_exptl_crystal_size_max 0.6
_exptl_crystal_size_mid 0.5
_exptl_crystal_size_min 0.5
_refine_diff_density_max 0.174
_refine_diff_density_min -0.161
_refine_diff_density_rms 0.040
_refine_ls_extinction_method none
_refine_ls_goodness_of_fit_ref 0.652
_refine_ls_hydrogen_treatment constr
_refine_ls_matrix_type full
_refine_ls_number_parameters 495
_refine_ls_number_reflns 8903
_refine_ls_number_restraints 0
_refine_ls_restrained_S_all 0.652
_refine_ls_R_factor_all 0.3901
_refine_ls_R_factor_gt 0.0552
_refine_ls_shift/su_max 0.000
_refine_ls_shift/su_mean 0.000
_refine_ls_structure_factor_coef Fsqd
_refine_ls_weighting_details 'calc w=1/[\s^2^(Fo^2^)+(0.0159P)^2^+0.0000P] where P=(Fo^2^+2Fc^2^)/3'
_refine_ls_weighting_scheme calc
_refine_ls_wR_factor_gt 0.0664
_refine_ls_wR_factor_ref 0.1096
_reflns_number_gt 1431
_reflns_number_total 8903
_reflns_threshold_expression >2\s(I)
_cod_data_source_file c2jm16790e.txt
_cod_data_source_block vc1423-T1
_cod_depositor_comments
;
The following automatic conversions were performed:

'_symmetry_cell_setting' value 'Orthorhombic' changed to
'orthorhombic' according to
/home/saulius/struct/CIF-dictionaries/cif_core.dic dictionary named
'cif_core.dic' version 2.4.1 from 2010-06-29.

Automatic conversion script
Id: cif_fix_values 1715 2011-07-08 13:25:40Z adriana 
;
_cod_original_sg_symbol_H-M Pnca
_cod_database_code 7207931

loop_
_symmetry_equiv_pos_as_xyz
'x, y, z'
'-x+1/2, -y, z'
'x+1/2, -y+1/2, -z+1/2'
'-x, y+1/2, -z+1/2'
'-x, -y, -z'
'x-1/2, y, -z'
'-x-1/2, y-1/2, z-1/2'
'x, -y-1/2, z-1/2'

loop_
_atom_site_label
_atom_site_type_symbol
_atom_site_fract_x
_atom_site_fract_y
_atom_site_fract_z
_atom_site_U_iso_or_equiv
_atom_site_adp_type
_atom_site_occupancy
_atom_site_symmetry_multiplicity
_atom_site_calc_flag
_atom_site_refinement_flags
C1' C 0.4663(3) 0.3608(3) 0.3564(3) 0.0419(16) Uani 1 1 d .
C2' C 0.4354(3) 0.3179(2) 0.3998(3) 0.0512(18) Uani 1 1 d .
H2' H 0.3989 0.2972 0.3778 0.061 Uiso 1 1 calc R
C3' C 0.4568(3) 0.3050(3) 0.4749(3) 0.066(2) Uani 1 1 d .
H3' H 0.4359 0.2749 0.5020 0.079 Uiso 1 1 calc R
C4' C 0.5092(3) 0.3364(3) 0.5101(3) 0.068(2) Uani 1 1 d .
H4' H 0.5233 0.3286 0.5613 0.082 Uiso 1 1 calc R
C5' C 0.5400(3) 0.3800(3) 0.4668(3) 0.084(2) Uani 1 1 d .
H5' H 0.5760 0.4012 0.4890 0.100 Uiso 1 1 calc R
C6' C 0.5184(3) 0.3928(2) 0.3912(3) 0.067(2) Uani 1 1 d .
H6' H 0.5390 0.4230 0.3638 0.080 Uiso 1 1 calc R
C1" C 0.2746(3) 0.3690(3) -0.1624(3) 0.0399(16) Uani 1 1 d .
C2" C 0.2459(3) 0.4172(3) -0.1280(3) 0.0565(19) Uani 1 1 d .
H2" H 0.2697 0.4365 -0.0884 0.068 Uiso 1 1 calc R
C3" C 0.1809(4) 0.4370(3) -0.1530(4) 0.081(2) Uani 1 1 d .
H3" H 0.1605 0.4693 -0.1303 0.097 Uiso 1 1 calc R
C4" C 0.1484(3) 0.4071(3) -0.2121(4) 0.075(3) Uani 1 1 d .
H4" H 0.1049 0.4194 -0.2290 0.089 Uiso 1 1 calc R
C5" C 0.1778(4) 0.3595(3) -0.2475(3) 0.080(2) Uani 1 1 d .
H5" H 0.1545 0.3405 -0.2877 0.096 Uiso 1 1 calc R
C6" C 0.2428(3) 0.3403(2) -0.2222(3) 0.064(2) Uani 1 1 d .
H6" H 0.2638 0.3086 -0.2457 0.076 Uiso 1 1 calc R
C1 C 0.4285(3) 0.3751(2) 0.1361(3) 0.0370(15) Uani 1 1 d .
C2 C 0.4557(3) 0.3450(3) 0.2097(3) 0.0363(15) Uani 1 1 d .
C3 C 0.4439(3) 0.3750(3) 0.2749(3) 0.0396(16) Uani 1 1 d .
C4 C 0.4052(3) 0.4274(3) 0.2527(3) 0.0350(15) Uani 1 1 d .
C5 C 0.3789(3) 0.4709(3) 0.2995(3) 0.0443(17) Uani 1 1 d .
C6 C 0.3444(3) 0.5163(3) 0.2628(3) 0.0429(17) Uani 1 1 d .
C7 C 0.3384(3) 0.5175(3) 0.1825(3) 0.0384(15) Uani 1 1 d .
C8 C 0.3617(3) 0.4733(3) 0.1355(3) 0.0409(16) Uani 1 1 d .
H8 H 0.3550 0.4734 0.0814 0.049 Uiso 1 1 calc R
C9 C 0.3955(3) 0.4286(3) 0.1733(3) 0.0380(16) Uani 1 1 d .
C10 C 0.4915(3) 0.2893(3) 0.2014(3) 0.0472(18) Uani 1 1 d .
O1 O 0.4988(2) 0.26372(17) 0.1401(2) 0.0719(14) Uani 1 1 d .
O2 O 0.5153(2) 0.26956(17) 0.2694(2) 0.0688(13) Uani 1 1 d .
C11 C 0.5494(3) 0.2141(3) 0.2673(3) 0.080(2) Uani 1 1 d .
H11A H 0.5903 0.2158 0.2340 0.096 Uiso 1 1 calc R
H11B H 0.5182 0.1851 0.2465 0.096 Uiso 1 1 calc R
C12 C 0.5697(3) 0.1994(2) 0.3499(3) 0.093(2) Uani 1 1 d .
H12A H 0.5865 0.1605 0.3518 0.139 Uiso 1 1 calc R
H12B H 0.5299 0.2032 0.3836 0.139 Uiso 1 1 calc R
H12C H 0.6056 0.2252 0.3671 0.139 Uiso 1 1 calc R
O3 O 0.3873(2) 0.47268(16) 0.3788(2) 0.0641(13) Uani 1 1 d .
C13 C 0.3344(3) 0.4470(3) 0.4238(3) 0.102(3) Uani 1 1 d .
H13A H 0.3527 0.4358 0.4740 0.152 Uiso 1 1 calc R
H13B H 0.3170 0.4136 0.3969 0.152 Uiso 1 1 calc R
H13C H 0.2973 0.4741 0.4312 0.152 Uiso 1 1 calc R
O4 O 0.31399(19) 0.55832(18) 0.3079(2) 0.0616(13) Uani 1 1 d .
C14 C 0.3579(3) 0.6013(2) 0.3382(3) 0.106(3) Uani 1 1 d .
H14A H 0.3311 0.6279 0.3691 0.159 Uiso 1 1 calc R
H14B H 0.3797 0.6216 0.2957 0.159 Uiso 1 1 calc R
H14C H 0.3929 0.5839 0.3706 0.159 Uiso 1 1 calc R
O5 O 0.30660(17) 0.56673(17) 0.1534(2) 0.0548(12) Uani 1 1 d .
C15 C 0.3057(3) 0.5750(2) 0.0713(3) 0.067(2) Uani 1 1 d .
H15A H 0.2923 0.6140 0.0599 0.100 Uiso 1 1 calc R
H15B H 0.2730 0.5490 0.0479 0.100 Uiso 1 1 calc R
H15C H 0.3512 0.5678 0.0503 0.100 Uiso 1 1 calc R
C16 C 0.4916(2) 0.3933(2) 0.0840(3) 0.0481(16) Uani 1 1 d .
H16A H 0.5210 0.4188 0.1146 0.058 Uiso 1 1 calc R
H16B H 0.5187 0.3591 0.0720 0.058 Uiso 1 1 calc R
C17 C 0.4736(3) 0.4235(2) 0.0066(3) 0.0516(17) Uani 1 1 d .
H17A H 0.4564 0.4620 0.0174 0.062 Uiso 1 1 calc R
H17B H 0.5150 0.4269 -0.0255 0.062 Uiso 1 1 calc R
C18 C 0.4195(3) 0.3901(2) -0.0371(3) 0.0409(16) Uani 1 1 d .
C19 C 0.4008(3) 0.3906(2) -0.1118(3) 0.0390(16) Uani 1 1 d .
C20 C 0.3425(3) 0.3461(2) -0.1268(3) 0.0393(16) Uani 1 1 d .
H20 H 0.3606 0.3154 -0.1607 0.047 Uiso 1 1 calc R
C21 C 0.3321(3) 0.3224(2) -0.0455(3) 0.0330(15) Uani 1 1 d .
C22 C 0.2862(3) 0.2823(2) -0.0172(3) 0.0394(16) Uani 1 1 d .
C23 C 0.2868(3) 0.2699(2) 0.0616(3) 0.0326(15) Uani 1 1 d .
C24 C 0.3308(3) 0.2995(3) 0.1143(3) 0.0406(16) Uani 1 1 d .
C25 C 0.3766(3) 0.3402(2) 0.0856(3) 0.0341(16) Uani 1 1 d .
C26 C 0.3767(3) 0.3501(2) 0.0081(3) 0.0351(15) Uani 1 1 d .
C27 C 0.4315(3) 0.4256(3) -0.1733(4) 0.059(2) Uani 1 1 d .
O6 O 0.4703(2) 0.4657(2) -0.1621(3) 0.102(2) Uani 1 1 d .
O7 O 0.41206(19) 0.40931(17) -0.2452(2) 0.0775(15) Uani 1 1 d .
C28 C 0.4366(4) 0.4422(3) -0.3117(3) 0.125(3) Uani 1 1 d .
H28A H 0.4623 0.4756 -0.2934 0.150 Uiso 1 1 calc R
H28B H 0.4677 0.4187 -0.3431 0.150 Uiso 1 1 calc R
C29 C 0.3800(4) 0.4603(3) -0.3581(4) 0.223(6) Uani 1 1 d .
H29A H 0.3969 0.4767 -0.4062 0.334 Uiso 1 1 calc R
H29B H 0.3537 0.4887 -0.3299 0.334 Uiso 1 1 calc R
H29C H 0.3508 0.4279 -0.3697 0.334 Uiso 1 1 calc R
O8 O 0.24362(19) 0.25238(15) -0.06827(18) 0.0523(11) Uani 1 1 d .
C30 C 0.1709(3) 0.2639(2) -0.0602(3) 0.080(2) Uani 1 1 d .
H30A H 0.1458 0.2444 -0.1011 0.119 Uiso 1 1 calc R
H30B H 0.1629 0.3046 -0.0640 0.119 Uiso 1 1 calc R
H30C H 0.1551 0.2504 -0.0099 0.119 Uiso 1 1 calc R
O9 O 0.24416(18) 0.22799(18) 0.09311(18) 0.0519(12) Uani 1 1 d .
C31 C 0.2638(3) 0.1720(2) 0.0723(3) 0.096(3) Uani 1 1 d .
H31A H 0.2321 0.1449 0.0954 0.143 Uiso 1 1 calc R
H31B H 0.3099 0.1645 0.0910 0.143 Uiso 1 1 calc R
H31C H 0.2627 0.1681 0.0161 0.143 Uiso 1 1 calc R
O10 O 0.32882(17) 0.28486(14) 0.19239(18) 0.0452(11) Uani 1 1 d .
C32 C 0.2752(3) 0.3132(2) 0.2362(2) 0.067(2) Uani 1 1 d .
H32A H 0.2799 0.3039 0.2909 0.101 Uiso 1 1 calc R
H32B H 0.2306 0.3007 0.2176 0.101 Uiso 1 1 calc R
H32C H 0.2793 0.3542 0.2293 0.101 Uiso 1 1 calc R

loop_
_atom_site_aniso_label
_atom_site_aniso_U_11
_atom_site_aniso_U_22
_atom_site_aniso_U_33
_atom_site_aniso_U_23
_atom_site_aniso_U_13
_atom_site_aniso_U_12
C1' 0.029(4) 0.041(5) 0.055(4) 0.010(4) -0.011(3) 0.013(3)
C2' 0.036(4) 0.055(5) 0.062(4) -0.003(4) -0.007(3) -0.013(4)
C3' 0.072(6) 0.066(6) 0.059(4) 0.024(4) 0.005(4) 0.007(4)
C4' 0.059(5) 0.091(7) 0.055(4) 0.007(4) -0.025(4) -0.007(4)
C5' 0.067(6) 0.108(7) 0.077(5) 0.019(5) -0.031(4) -0.040(5)
C6' 0.060(5) 0.078(6) 0.063(4) 0.021(4) -0.016(4) -0.028(4)
C1" 0.035(4) 0.037(5) 0.048(4) 0.006(3) 0.003(3) 0.000(4)
C2" 0.027(4) 0.068(6) 0.074(4) -0.014(4) 0.000(4) 0.005(4)
C3" 0.059(6) 0.083(7) 0.099(5) -0.010(5) 0.002(4) 0.002(5)
C4" 0.037(5) 0.099(8) 0.088(6) 0.023(5) -0.002(4) 0.009(5)
C5" 0.062(6) 0.097(8) 0.080(5) 0.001(5) -0.030(5) -0.031(5)
C6" 0.072(6) 0.061(6) 0.058(4) -0.008(4) -0.013(4) 0.007(4)
C1 0.041(4) 0.034(5) 0.035(3) -0.001(3) -0.002(3) -0.010(3)
C2 0.022(4) 0.028(4) 0.060(4) -0.004(4) -0.012(3) -0.006(3)
C3 0.028(4) 0.038(5) 0.052(4) -0.006(4) -0.010(3) -0.003(3)
C4 0.030(4) 0.028(4) 0.047(4) -0.011(3) -0.005(3) -0.005(3)
C5 0.052(4) 0.055(5) 0.026(4) -0.004(4) -0.010(3) -0.014(4)
C6 0.031(4) 0.048(6) 0.050(4) -0.011(4) 0.001(3) -0.002(4)
C7 0.021(4) 0.040(5) 0.055(4) 0.012(4) -0.005(3) -0.007(3)
C8 0.029(4) 0.043(5) 0.050(4) -0.008(4) -0.007(3) -0.004(3)
C9 0.029(4) 0.051(5) 0.034(4) -0.012(3) -0.009(3) -0.012(4)
C10 0.030(4) 0.058(6) 0.053(4) 0.004(4) -0.017(4) -0.011(4)
O1 0.064(3) 0.081(4) 0.070(3) -0.021(3) -0.012(2) 0.019(3)
O2 0.079(3) 0.060(4) 0.067(3) 0.002(2) -0.016(2) 0.033(3)
C11 0.079(6) 0.069(6) 0.091(5) 0.008(5) -0.013(4) 0.032(4)
C12 0.069(5) 0.099(7) 0.110(5) 0.030(5) 0.005(4) 0.034(4)
O3 0.084(4) 0.057(3) 0.051(3) -0.001(2) -0.007(2) 0.006(3)
C13 0.094(6) 0.146(8) 0.064(4) 0.020(4) 0.019(4) 0.025(5)
O4 0.057(3) 0.059(4) 0.069(3) -0.014(3) -0.006(2) 0.005(3)
C14 0.092(6) 0.075(6) 0.150(6) -0.061(5) -0.013(5) 0.002(5)
O5 0.046(3) 0.052(3) 0.066(3) 0.016(2) -0.005(2) 0.012(2)
C15 0.060(5) 0.068(6) 0.072(4) 0.037(4) -0.004(3) 0.007(4)
C16 0.018(4) 0.054(5) 0.073(4) -0.015(3) -0.009(3) 0.001(3)
C17 0.029(4) 0.060(5) 0.066(4) -0.001(4) 0.004(3) -0.009(4)
C18 0.038(4) 0.033(5) 0.052(4) 0.002(4) 0.004(3) 0.004(3)
C19 0.021(4) 0.053(5) 0.043(3) 0.004(4) 0.010(3) 0.004(3)
C20 0.032(4) 0.045(5) 0.041(3) -0.001(3) 0.000(3) 0.000(4)
C21 0.019(3) 0.042(5) 0.038(3) 0.011(3) 0.005(3) 0.008(3)
C22 0.041(4) 0.041(5) 0.036(3) -0.001(3) -0.011(3) -0.005(4)
C23 0.028(4) 0.024(4) 0.046(4) 0.004(3) 0.002(3) 0.000(3)
C24 0.038(4) 0.060(5) 0.024(3) 0.009(3) 0.004(3) 0.015(4)
C25 0.024(4) 0.046(5) 0.032(3) 0.003(3) -0.005(3) 0.011(3)
C26 0.032(4) 0.035(5) 0.039(3) -0.001(3) -0.009(3) -0.003(3)
C27 0.032(5) 0.096(8) 0.051(4) -0.007(5) 0.012(4) 0.019(4)
O6 0.087(4) 0.117(5) 0.102(3) 0.018(3) 0.005(3) -0.052(3)
O7 0.069(3) 0.100(5) 0.064(3) 0.029(3) 0.017(3) -0.008(3)
C28 0.124(8) 0.167(9) 0.082(5) 0.068(6) 0.027(5) -0.008(6)
C29 0.339(14) 0.188(11) 0.141(7) 0.114(7) -0.131(8) -0.168(10)
O8 0.036(3) 0.062(3) 0.059(2) -0.011(2) -0.007(2) -0.021(3)
C30 0.042(5) 0.102(7) 0.094(4) 0.004(4) -0.028(4) -0.027(5)
O9 0.042(3) 0.047(3) 0.066(2) 0.007(3) 0.007(2) -0.019(3)
C31 0.125(7) 0.050(6) 0.111(5) -0.004(5) 0.032(5) -0.034(5)
O10 0.028(2) 0.063(3) 0.044(2) -0.001(2) -0.0013(18) -0.002(2)
C32 0.062(5) 0.082(6) 0.058(4) -0.009(4) 0.008(3) 0.007(4)

loop_
_atom_type_symbol
_atom_type_description
_atom_type_scat_dispersion_real
_atom_type_scat_dispersion_imag
_atom_type_scat_source
C C 0.0033 0.0016 'International Tables Vol C Tables 4.2.6.8 and 6.1.1.4'
H H 0.0000 0.0000 'International Tables Vol C Tables 4.2.6.8 and 6.1.1.4'
O O 0.0106 0.0060 'International Tables Vol C Tables 4.2.6.8 and 6.1.1.4'

loop_
_geom_angle_atom_site_label_1
_geom_angle_atom_site_label_2
_geom_angle_atom_site_label_3
_geom_angle
C2' C1' C6' 118.2(5)
C2' C1' C3 122.3(6)
C6' C1' C3 119.4(6)
C3' C2' C1' 121.8(5)
C3' C2' H2' 119.1
C1' C2' H2' 119.1
C2' C3' C4' 120.4(6)
C2' C3' H3' 119.8
C4' C3' H3' 119.8
C3' C4' C5' 117.9(5)
C3' C4' H4' 121.1
C5' C4' H4' 121.1
C6' C5' C4' 121.5(6)
C6' C5' H5' 119.3
C4' C5' H5' 119.3
C1' C6' C5' 120.1(5)
C1' C6' H6' 120.0
C5' C6' H6' 120.0
C6" C1" C2" 122.4(6)
C6" C1" C20 120.5(6)
C2" C1" C20 117.0(6)
C1" C2" C3" 119.7(6)
C1" C2" H2" 120.2
C3" C2" H2" 120.2
C4" C3" C2" 117.6(7)
C4" C3" H3" 121.2
C2" C3" H3" 121.2
C3" C4" C5" 122.5(7)
C3" C4" H4" 118.7
C5" C4" H4" 118.7
C4" C5" C6" 119.3(6)
C4" C5" H5" 120.3
C6" C5" H5" 120.3
C1" C6" C5" 118.4(6)
C1" C6" H6" 120.8
C5" C6" H6" 120.8
C2 C1 C9 100.0(4)
C2 C1 C25 116.0(4)
C9 C1 C25 112.7(4)
C2 C1 C16 108.8(4)
C9 C1 C16 109.7(4)
C25 C1 C16 109.2(4)
C3 C2 C10 128.2(5)
C3 C2 C1 112.8(5)
C10 C2 C1 119.0(5)
C2 C3 C4 107.7(5)
C2 C3 C1' 127.7(5)
C4 C3 C1' 124.6(5)
C9 C4 C5 120.4(6)
C9 C4 C3 109.8(5)
C5 C4 C3 129.8(5)
O3 C5 C4 123.4(6)
O3 C5 C6 118.6(6)
C4 C5 C6 118.0(5)
C7 C6 O4 120.6(6)
C7 C6 C5 120.1(6)
O4 C6 C5 119.3(5)
C6 C7 C8 122.5(6)
C6 C7 O5 114.1(6)
C8 C7 O5 123.4(5)
C7 C8 C9 116.2(5)
C7 C8 H8 121.9
C9 C8 H8 121.9
C4 C9 C8 122.6(6)
C4 C9 C1 109.7(5)
C8 C9 C1 127.7(5)
O1 C10 O2 122.9(6)
O1 C10 C2 124.6(6)
O2 C10 C2 112.5(5)
C10 O2 C11 116.3(4)
O2 C11 C12 107.2(5)
O2 C11 H11A 110.3
C12 C11 H11A 110.3
O2 C11 H11B 110.3
C12 C11 H11B 110.3
H11A C11 H11B 108.5
C11 C12 H12A 109.5
C11 C12 H12B 109.5
H12A C12 H12B 109.5
C11 C12 H12C 109.5
H12A C12 H12C 109.5
H12B C12 H12C 109.5
C5 O3 C13 116.2(4)
O3 C13 H13A 109.5
O3 C13 H13B 109.5
H13A C13 H13B 109.5
O3 C13 H13C 109.5
H13A C13 H13C 109.5
H13B C13 H13C 109.5
C6 O4 C14 117.0(4)
O4 C14 H14A 109.5
O4 C14 H14B 109.5
H14A C14 H14B 109.5
O4 C14 H14C 109.5
H14A C14 H14C 109.5
H14B C14 H14C 109.5
C7 O5 C15 118.1(4)
O5 C15 H15A 109.5
O5 C15 H15B 109.5
H15A C15 H15B 109.5
O5 C15 H15C 109.5
H15A C15 H15C 109.5
H15B C15 H15C 109.5
C17 C16 C1 115.8(4)
C17 C16 H16A 108.3
C1 C16 H16A 108.3
C17 C16 H16B 108.3
C1 C16 H16B 108.3
H16A C16 H16B 107.4
C18 C17 C16 110.4(4)
C18 C17 H17A 109.6
C16 C17 H17A 109.6
C18 C17 H17B 109.6
C16 C17 H17B 109.6
H17A C17 H17B 108.1
C19 C18 C26 111.1(5)
C19 C18 C17 131.5(6)
C26 C18 C17 117.4(4)
C18 C19 C27 126.1(6)
C18 C19 C20 110.5(5)
C27 C19 C20 123.4(5)
C21 C20 C1" 112.2(4)
C21 C20 C19 100.8(4)
C1" C20 C19 116.8(5)
C21 C20 H20 108.9
C1" C20 H20 108.9
C19 C20 H20 108.9
C22 C21 C26 118.3(5)
C22 C21 C20 131.1(5)
C26 C21 C20 110.5(5)
C21 C22 C23 118.7(5)
C21 C22 O8 120.2(5)
C23 C22 O8 120.9(5)
C22 C23 O9 121.5(5)
C22 C23 C24 121.6(5)
O9 C23 C24 117.0(5)
O10 C24 C25 122.0(5)
O10 C24 C23 118.5(5)
C25 C24 C23 119.5(5)
C26 C25 C24 117.9(5)
C26 C25 C1 117.1(5)
C24 C25 C1 125.0(4)
C25 C26 C21 124.0(5)
C25 C26 C18 129.0(5)
C21 C26 C18 107.0(4)
O6 C27 O7 122.4(7)
O6 C27 C19 124.7(6)
O7 C27 C19 112.9(6)
C27 O7 C28 118.5(5)
C29 C28 O7 110.1(6)
C29 C28 H28A 109.6
O7 C28 H28A 109.6
C29 C28 H28B 109.6
O7 C28 H28B 109.6
H28A C28 H28B 108.2
C28 C29 H29A 109.5
C28 C29 H29B 109.5
H29A C29 H29B 109.5
C28 C29 H29C 109.5
H29A C29 H29C 109.5
H29B C29 H29C 109.5
C22 O8 C30 115.2(4)
O8 C30 H30A 109.5
O8 C30 H30B 109.5
H30A C30 H30B 109.5
O8 C30 H30C 109.5
H30A C30 H30C 109.5
H30B C30 H30C 109.5
C23 O9 C31 113.3(4)
O9 C31 H31A 109.5
O9 C31 H31B 109.5
H31A C31 H31B 109.5
O9 C31 H31C 109.5
H31A C31 H31C 109.5
H31B C31 H31C 109.5
C24 O10 C32 114.1(4)
O10 C32 H32A 109.5
O10 C32 H32B 109.5
H32A C32 H32B 109.5
O10 C32 H32C 109.5
H32A C32 H32C 109.5
H32B C32 H32C 109.5

loop_
_geom_bond_atom_site_label_1
_geom_bond_atom_site_label_2
_geom_bond_distance
C1' C2' 1.375(6)
C1' C6' 1.381(6)
C1' C3 1.490(6)
C2' C3' 1.375(6)
C2' H2' 0.9300
C3' C4' 1.382(7)
C3' H3' 0.9300
C4' C5' 1.385(6)
C4' H4' 0.9300
C5' C6' 1.384(6)
C5' H5' 0.9300
C6' H6' 0.9300
C1" C6" 1.362(6)
C1" C2" 1.377(6)
C1" C20 1.536(6)
C2" C3" 1.398(7)
C2" H2" 0.9300
C3" C4" 1.374(7)
C3" H3" 0.9300
C4" C5" 1.378(7)
C4" H4" 0.9300
C5" C6" 1.396(7)
C5" H5" 0.9300
C6" H6" 0.9300
C1 C2 1.525(6)
C1 C9 1.531(6)
C1 C25 1.547(6)
C1 C16 1.563(6)
C2 C3 1.330(6)
C2 C10 1.473(7)
C3 C4 1.475(6)
C4 C9 1.365(5)
C4 C5 1.381(6)
C5 O3 1.360(5)
C5 C6 1.395(7)
C6 C7 1.371(6)
C6 O4 1.371(5)
C7 C8 1.377(6)
C7 O5 1.387(6)
C8 C9 1.384(6)
C8 H8 0.9300
C10 O1 1.208(5)
C10 O2 1.326(5)
O2 C11 1.446(5)
C11 C12 1.498(5)
C11 H11A 0.9700
C11 H11B 0.9700
C12 H12A 0.9600
C12 H12B 0.9600
C12 H12C 0.9600
O3 C13 1.407(5)
C13 H13A 0.9600
C13 H13B 0.9600
C13 H13C 0.9600
O4 C14 1.406(5)
C14 H14A 0.9600
C14 H14B 0.9600
C14 H14C 0.9600
O5 C15 1.411(4)
C15 H15A 0.9600
C15 H15B 0.9600
C15 H15C 0.9600
C16 C17 1.533(5)
C16 H16A 0.9700
C16 H16B 0.9700
C17 C18 1.496(6)
C17 H17A 0.9700
C17 H17B 0.9700
C18 C19 1.321(6)
C18 C26 1.460(6)
C19 C27 1.450(7)
C19 C20 1.548(6)
C20 C21 1.501(5)
C20 H20 0.9800
C21 C22 1.371(6)
C21 C26 1.408(6)
C22 C23 1.372(6)
C22 O8 1.382(5)
C23 O9 1.382(5)
C23 C24 1.411(6)
C24 O10 1.373(5)
C24 C25 1.379(6)
C25 C26 1.339(5)
C27 O6 1.208(7)
C27 O7 1.334(6)
O7 C28 1.446(6)
C28 C29 1.410(8)
C28 H28A 0.9700
C28 H28B 0.9700
C29 H29A 0.9600
C29 H29B 0.9600
C29 H29C 0.9600
O8 C30 1.432(5)
C30 H30A 0.9600
C30 H30B 0.9600
C30 H30C 0.9600
O9 C31 1.400(5)
C31 H31A 0.9600
C31 H31B 0.9600
C31 H31C 0.9600
O10 C32 1.433(5)
C32 H32A 0.9600
C32 H32B 0.9600
C32 H32C 0.9600

loop_
_geom_torsion_atom_site_label_1
_geom_torsion_atom_site_label_2
_geom_torsion_atom_site_label_3
_geom_torsion_atom_site_label_4
_geom_torsion
C6' C1' C2' C3' -2.7(9)
C3 C1' C2' C3' 179.7(5)
C1' C2' C3' C4' 2.2(9)
C2' C3' C4' C5' -1.5(10)
C3' C4' C5' C6' 1.4(10)
C2' C1' C6' C5' 2.5(9)
C3 C1' C6' C5' -179.8(5)
C4' C5' C6' C1' -1.9(10)
C6" C1" C2" C3" 2.0(9)
C20 C1" C2" C3" -174.0(5)
C1" C2" C3" C4" -0.5(9)
C2" C3" C4" C5" -0.7(10)
C3" C4" C5" C6" 0.6(11)
C2" C1" C6" C5" -2.1(9)
C20 C1" C6" C5" 173.8(5)
C4" C5" C6" C1" 0.8(9)
C9 C1 C2 C3 -2.0(6)
C25 C1 C2 C3 -123.5(5)
C16 C1 C2 C3 112.9(5)
C9 C1 C2 C10 179.0(5)
C25 C1 C2 C10 57.5(7)
C16 C1 C2 C10 -66.1(6)
C10 C2 C3 C4 -179.1(5)
C1 C2 C3 C4 2.0(6)
C10 C2 C3 C1' 2.6(10)
C1 C2 C3 C1' -176.3(5)
C2' C1' C3 C2 -74.1(8)
C6' C1' C3 C2 108.2(7)
C2' C1' C3 C4 107.8(7)
C6' C1' C3 C4 -69.8(7)
C2 C3 C4 C9 -1.1(6)
C1' C3 C4 C9 177.3(5)
C2 C3 C4 C5 177.4(5)
C1' C3 C4 C5 -4.2(9)
C9 C4 C5 O3 -179.4(5)
C3 C4 C5 O3 2.3(9)
C9 C4 C5 C6 -2.0(8)
C3 C4 C5 C6 179.7(5)
O3 C5 C6 C7 176.3(4)
C4 C5 C6 C7 -1.2(8)
O3 C5 C6 O4 -6.4(8)
C4 C5 C6 O4 176.1(5)
O4 C6 C7 C8 -173.0(5)
C5 C6 C7 C8 4.3(8)
O4 C6 C7 O5 6.4(7)
C5 C6 C7 O5 -176.3(5)
C6 C7 C8 C9 -3.9(8)
O5 C7 C8 C9 176.8(4)
C5 C4 C9 C8 2.3(8)
C3 C4 C9 C8 -179.0(5)
C5 C4 C9 C1 -178.9(5)
C3 C4 C9 C1 -0.2(6)
C7 C8 C9 C4 0.6(8)
C7 C8 C9 C1 -178.0(5)
C2 C1 C9 C4 1.3(6)
C25 C1 C9 C4 125.1(5)
C16 C1 C9 C4 -113.0(5)
C2 C1 C9 C8 180.0(5)
C25 C1 C9 C8 -56.2(7)
C16 C1 C9 C8 65.7(7)
C3 C2 C10 O1 178.0(6)
C1 C2 C10 O1 -3.1(9)
C3 C2 C10 O2 -2.0(8)
C1 C2 C10 O2 176.8(4)
O1 C10 O2 C11 -1.9(8)
C2 C10 O2 C11 178.2(5)
C10 O2 C11 C12 -178.0(5)
C4 C5 O3 C13 -92.1(6)
C6 C5 O3 C13 90.6(7)
C7 C6 O4 C14 -102.8(6)
C5 C6 O4 C14 79.9(7)
C6 C7 O5 C15 172.5(4)
C8 C7 O5 C15 -8.1(7)
C2 C1 C16 C17 179.1(4)
C9 C1 C16 C17 -72.4(5)
C25 C1 C16 C17 51.6(6)
C1 C16 C17 C18 -49.2(6)
C16 C17 C18 C19 -160.7(6)
C16 C17 C18 C26 21.2(7)
C26 C18 C19 C27 179.4(5)
C17 C18 C19 C27 1.1(10)
C26 C18 C19 C20 -3.1(7)
C17 C18 C19 C20 178.7(5)
C6" C1" C20 C21 -108.9(6)
C2" C1" C20 C21 67.2(6)
C6" C1" C20 C19 135.4(5)
C2" C1" C20 C19 -48.5(7)
C18 C19 C20 C21 1.2(6)
C27 C19 C20 C21 178.8(5)
C18 C19 C20 C1" 123.1(5)
C27 C19 C20 C1" -59.3(7)
C1" C20 C21 C22 52.8(8)
C19 C20 C21 C22 177.8(6)
C1" C20 C21 C26 -123.9(5)
C19 C20 C21 C26 1.1(6)
C26 C21 C22 C23 -1.5(8)
C20 C21 C22 C23 -178.0(5)
C26 C21 C22 O8 -177.3(5)
C20 C21 C22 O8 6.3(9)
C21 C22 C23 O9 -176.9(5)
O8 C22 C23 O9 -1.2(8)
C21 C22 C23 C24 3.4(8)
O8 C22 C23 C24 179.1(5)
C22 C23 C24 O10 -179.9(4)
O9 C23 C24 O10 0.4(7)
C22 C23 C24 C25 -3.0(8)
O9 C23 C24 C25 177.3(5)
O10 C24 C25 C26 177.4(4)
C23 C24 C25 C26 0.6(8)
O10 C24 C25 C1 -2.1(8)
C23 C24 C25 C1 -178.9(5)
C2 C1 C25 C26 -149.1(5)
C9 C1 C25 C26 96.4(5)
C16 C1 C25 C26 -25.8(7)
C2 C1 C25 C24 30.4(8)
C9 C1 C25 C24 -84.1(6)
C16 C1 C25 C24 153.7(5)
C24 C25 C26 C21 1.2(8)
C1 C25 C26 C21 -179.2(5)
C24 C25 C26 C18 -179.7(5)
C1 C25 C26 C18 -0.2(8)
C22 C21 C26 C25 -0.8(8)
C20 C21 C26 C25 176.4(5)
C22 C21 C26 C18 180.0(5)
C20 C21 C26 C18 -2.9(6)
C19 C18 C26 C25 -175.4(5)
C17 C18 C26 C25 3.1(8)
C19 C18 C26 C21 3.8(6)
C17 C18 C26 C21 -177.7(5)
C18 C19 C27 O6 -13.0(11)
C20 C19 C27 O6 169.8(7)
C18 C19 C27 O7 167.6(5)
C20 C19 C27 O7 -9.7(8)
O6 C27 O7 C28 -2.1(10)
C19 C27 O7 C28 177.4(5)
C27 O7 C28 C29 -125.7(7)
C21 C22 O8 C30 -114.4(6)
C23 C22 O8 C30 70.0(6)
C22 C23 O9 C31 70.8(6)
C24 C23 O9 C31 -109.5(5)
C25 C24 O10 C32 98.4(6)
C23 C24 O10 C32 -84.8(6)
